data_4036829
loop_
_publ_author_name
'Kise, Naoki'
'Hamada, Yusuke'
'Sakurai, Toshihiko'

_publ_section_title
;
 Electroreductive Intermolecular Coupling of Uracils with Aromatic
 Ketones: Synthesis of 6-Substituted and cis-5,6-Disubstituted
 5,6-Dihydro-1,3-dimethyluracils and Their Transformation to 6-Substituted
 1,3-Dimethyluracils, trans-5,6-Disubstituted
 5,6-Dihydro-1,3-dimethyluracils, and 4,5,5-Trisubstituted
 3-Methyloxazolizin-2-ones.
;
_journal_issue 12
_journal_name_full 'The Journal of organic chemistry'
_journal_page_first 5101
_journal_page_last 5119
_journal_paper_doi 10.1021/acs.joc.6b00670
_journal_volume 81
_journal_year 2016
_chemical_formula_moiety 'C22 H26 N2 O5'
_chemical_formula_sum 'C22 H26 N2 O5'
_chemical_formula_weight 398.45
_chemical_melting_point 490.5(5)
_chemical_name_systematic
; 
(5R*,6R*)-6-(bis(4-methoxyphenyl)methyl)-1,3,5-trimethyldihydropyrimidine-
2,4(1H,3H)-dione
;
_space_group_IT_number 15
_space_group_name_Hall '-C 2yc'
_space_group_name_H-M_alt 'C 1 2/c 1'
_symmetry_cell_setting monoclinic
_symmetry_space_group_name_Hall '-C 2yc'
_symmetry_space_group_name_H-M 'C 1 2/c 1'
_atom_sites_solution_hydrogens geom
_atom_sites_solution_primary direct
_atom_sites_solution_secondary difmap
_audit_creation_method SHELXL-97
_cell_angle_alpha 90.00
_cell_angle_beta 93.92(3)
_cell_angle_gamma 90.00
_cell_formula_units_Z 8
_cell_length_a 19.618(11)
_cell_length_b 12.402(10)
_cell_length_c 16.883(11)
_cell_measurement_reflns_used 7659
_cell_measurement_temperature 298(2)
_cell_measurement_theta_max 25.1
_cell_measurement_theta_min 3.1
_cell_volume 4098(5)
_computing_cell_refinement PROCESS-AUTO
_computing_data_collection PROCESS-AUTO
_computing_data_reduction PROCESS-AUTO
_computing_publication_material yadokari-XG
_computing_structure_refinement 'SHELXL-97 (Sheldrick, 1997)'
_computing_structure_solution 'SHELXS-97 (Sheldrick, 1990)'
_diffrn_ambient_temperature 298(2)
_diffrn_detector_area_resol_mean 10.00
_diffrn_measured_fraction_theta_full 0.983
_diffrn_measured_fraction_theta_max 0.983
_diffrn_measurement_device_type 'Rigaku RAXIS-RAPID'
_diffrn_measurement_method \w
_diffrn_radiation_monochromator graphite
_diffrn_radiation_source 'fine-focus sealed tube'
_diffrn_radiation_type MoK\a
_diffrn_radiation_wavelength 0.71075
_diffrn_reflns_av_R_equivalents 0.1253
_diffrn_reflns_av_sigmaI/netI 0.1817
_diffrn_reflns_limit_h_max 25
_diffrn_reflns_limit_h_min -25
_diffrn_reflns_limit_k_max 16
_diffrn_reflns_limit_k_min -16
_diffrn_reflns_limit_l_max 21
_diffrn_reflns_limit_l_min -19
_diffrn_reflns_number 16612
_diffrn_reflns_theta_full 27.48
_diffrn_reflns_theta_max 27.48
_diffrn_reflns_theta_min 3.05
_exptl_absorpt_coefficient_mu 0.092
_exptl_absorpt_correction_T_max 0.9818
_exptl_absorpt_correction_T_min 0.9555
_exptl_absorpt_correction_type multi-scan
_exptl_absorpt_process_details
;
    Higashi, T. (1995). Program for Absorption Correction.
    Rigaku Corporation, Tokyo, Japan.
;
_exptl_crystal_colour yellow
_exptl_crystal_density_diffrn 1.292
_exptl_crystal_density_method 'not measured'
_exptl_crystal_description block
_exptl_crystal_F_000 1696
_exptl_crystal_size_max 0.50
_exptl_crystal_size_mid 0.30
_exptl_crystal_size_min 0.20
_refine_diff_density_max 0.163
_refine_diff_density_min -0.136
_refine_diff_density_rms 0.033
_refine_ls_extinction_method none
_refine_ls_goodness_of_fit_ref 0.996
_refine_ls_hydrogen_treatment refall
_refine_ls_matrix_type full
_refine_ls_number_parameters 268
_refine_ls_number_reflns 4611
_refine_ls_number_restraints 0
_refine_ls_restrained_S_all 0.996
_refine_ls_R_factor_all 0.2158
_refine_ls_R_factor_gt 0.0681
_refine_ls_shift/su_max 0.001
_refine_ls_shift/su_mean 0.000
_refine_ls_structure_factor_coef Fsqd
_refine_ls_weighting_details 'calc w=1/[\s^2^(Fo^2^)+(0.0010P)^2^+0.0000P] where P=(Fo^2^+2Fc^2^)/3'
_refine_ls_weighting_scheme calc
_refine_ls_wR_factor_gt 0.0657
_refine_ls_wR_factor_ref 0.0757
_reflns_number_gt 1568
_reflns_number_total 4611
_reflns_threshold_expression >2sigma(I)
_cod_data_source_file jo6b00670_si_011.cif
_cod_data_source_block trans-11j
_cod_depositor_comments
;
The following automatic conversions were performed:

data item '_chemical_melting_point' value '490-491' was changed to
'490.5(5)' -- the average value was taken and precision was
estimated.

Automatic conversion script
Id: cif_fix_values 6909 2019-04-08 15:41:33Z antanas 
;
_cod_original_sg_symbol_H-M 'C 2/c'
_cod_database_code 4036829

loop_
_symmetry_equiv_pos_as_xyz
'x, y, z'
'-x, y, -z+1/2'
'x+1/2, y+1/2, z'
'-x+1/2, y+1/2, -z+1/2'
'-x, -y, -z'
'x, -y, z-1/2'
'-x+1/2, -y+1/2, -z'
'x+1/2, -y+1/2, z-1/2'

loop_
_atom_site_label
_atom_site_type_symbol
_atom_site_fract_x
_atom_site_fract_y
_atom_site_fract_z
_atom_site_U_iso_or_equiv
_atom_site_adp_type
_atom_site_occupancy
_atom_site_symmetry_multiplicity
_atom_site_calc_flag
_atom_site_refinement_flags
N1 N 0.77848(10) -0.05525(17) 0.24269(12) 0.0634(6) Uani 1 1 d .
C1 C 0.70635(13) -0.03895(19) 0.22610(17) 0.0909(10) Uani 1 1 d .
H1 H 0.6887 -0.0931 0.1896 0.136 Uiso 1 1 calc R
H2 H 0.6986 0.0311 0.2031 0.136 Uiso 1 1 calc R
H3 H 0.6836 -0.0440 0.2745 0.136 Uiso 1 1 calc R
C2 C 0.79860(15) -0.1501(2) 0.27720(18) 0.0721(9) Uani 1 1 d .
O1 O 0.75917(9) -0.22522(15) 0.28390(13) 0.1054(7) Uani 1 1 d .
N2 N 0.86474(12) -0.15906(16) 0.30830(13) 0.0705(7) Uani 1 1 d .
C3 C 0.88908(13) -0.26321(18) 0.33990(15) 0.0966(11) Uani 1 1 d .
H4 H 0.8747 -0.2724 0.3927 0.145 Uiso 1 1 calc R
H5 H 0.9381 -0.2653 0.3412 0.145 Uiso 1 1 calc R
H6 H 0.8704 -0.3201 0.3065 0.145 Uiso 1 1 calc R
C4 C 0.91066(15) -0.0742(2) 0.31518(16) 0.0638(8) Uani 1 1 d .
O2 O 0.96853(9) -0.08733(14) 0.34092(12) 0.0864(6) Uani 1 1 d .
C5 C 0.88227(13) 0.03511(19) 0.29140(16) 0.0615(7) Uani 1 1 d .
H7 H 0.9197 0.0791 0.2734 0.074 Uiso 1 1 calc R
C6 C 0.85719(15) 0.0875(2) 0.36801(17) 0.1023(10) Uani 1 1 d .
H8 H 0.8199 0.0462 0.3862 0.153 Uiso 1 1 calc R
H9 H 0.8422 0.1598 0.3566 0.153 Uiso 1 1 calc R
H10 H 0.8940 0.0887 0.4085 0.153 Uiso 1 1 calc R
C7 C 0.82695(12) 0.03022(18) 0.22553(16) 0.0577(7) Uani 1 1 d .
H11 H 0.8020 0.0986 0.2264 0.069 Uiso 1 1 calc R
C8 C 0.85297(12) 0.01776(19) 0.13947(17) 0.0564(7) Uani 1 1 d .
O3 O 0.89307(8) -0.08064(11) 0.14033(12) 0.0659(5) Uani 1 1 d .
H12 H 0.9338 -0.0655 0.1452 0.099 Uiso 1 1 calc R
C9 C 0.89797(13) 0.11384(18) 0.11777(16) 0.0536(7) Uani 1 1 d .
C10 C 0.89981(12) 0.2130(2) 0.15798(15) 0.0680(8) Uani 1 1 d .
H13 H 0.8714 0.2240 0.1991 0.082 Uiso 1 1 calc R
C11 C 0.94341(12) 0.29460(19) 0.13711(17) 0.0664(8) Uani 1 1 d .
H14 H 0.9437 0.3600 0.1641 0.080 Uiso 1 1 calc R
C12 C 0.98620(14) 0.2798(2) 0.07676(18) 0.0649(8) Uani 1 1 d .
O4 O 1.03235(9) 0.35299(15) 0.05273(11) 0.0851(6) Uani 1 1 d .
C13 C 1.04086(13) 0.4510(2) 0.09688(17) 0.0942(10) Uani 1 1 d .
H15 H 1.0012 0.4955 0.0869 0.141 Uiso 1 1 calc R
H16 H 1.0804 0.4886 0.0808 0.141 Uiso 1 1 calc R
H17 H 1.0467 0.4347 0.1525 0.141 Uiso 1 1 calc R
C14 C 0.98349(13) 0.1834(2) 0.03380(16) 0.0672(8) Uani 1 1 d .
H18 H 1.0104 0.1739 -0.0090 0.081 Uiso 1 1 calc R
C15 C 0.94027(13) 0.10210(19) 0.05578(16) 0.0647(8) Uani 1 1 d .
H19 H 0.9396 0.0373 0.0280 0.078 Uiso 1 1 calc R
C16 C 0.79506(12) 0.0034(2) 0.07764(15) 0.0550(7) Uani 1 1 d .
C17 C 0.76043(14) 0.08997(19) 0.03982(16) 0.0741(9) Uani 1 1 d .
H20 H 0.7746 0.1601 0.0516 0.089 Uiso 1 1 calc R
C18 C 0.70682(14) 0.0735(2) -0.01352(17) 0.0819(9) Uani 1 1 d .
H21 H 0.6843 0.1327 -0.0367 0.098 Uiso 1 1 calc R
C19 C 0.68471(14) -0.0286(2) -0.03439(18) 0.0677(8) Uani 1 1 d .
O5 O 0.63112(9) -0.03681(13) -0.09033(11) 0.0770(6) Uani 1 1 d .
C20 C 0.61241(13) -0.14180(19) -0.12051(17) 0.0917(10) Uani 1 1 d .
H22 H 0.6499 -0.1721 -0.1467 0.138 Uiso 1 1 calc R
H23 H 0.5733 -0.1357 -0.1576 0.138 Uiso 1 1 calc R
H24 H 0.6016 -0.1877 -0.0774 0.138 Uiso 1 1 calc R
C21 C 0.71706(14) -0.11507(19) 0.00243(17) 0.0750(9) Uani 1 1 d .
H25 H 0.7022 -0.1849 -0.0093 0.090 Uiso 1 1 calc R
C22 C 0.77123(14) -0.09803(19) 0.05646(17) 0.0703(8) Uani 1 1 d .
H26 H 0.7930 -0.1577 0.0800 0.084 Uiso 1 1 calc R

loop_
_atom_site_aniso_label
_atom_site_aniso_U_11
_atom_site_aniso_U_22
_atom_site_aniso_U_33
_atom_site_aniso_U_23
_atom_site_aniso_U_13
_atom_site_aniso_U_12
N1 0.0491(14) 0.0495(15) 0.0915(18) 0.0127(13) 0.0036(13) -0.0051(12)
C1 0.069(2) 0.070(2) 0.133(3) 0.0031(18) 0.011(2) 0.0008(16)
C2 0.064(2) 0.056(2) 0.095(2) 0.0089(18) -0.0053(19) -0.0131(18)
O1 0.0906(15) 0.0615(14) 0.1610(19) 0.0301(13) -0.0131(14) -0.0343(11)
N2 0.0745(17) 0.0393(14) 0.0959(19) 0.0125(13) -0.0078(15) -0.0041(13)
C3 0.118(2) 0.0456(18) 0.122(3) 0.0207(18) -0.025(2) -0.0110(17)
C4 0.0637(19) 0.059(2) 0.069(2) 0.0051(16) 0.0039(18) -0.0070(17)
O2 0.0650(13) 0.0766(14) 0.1150(17) 0.0222(12) -0.0133(13) -0.0139(11)
C5 0.0651(18) 0.0459(18) 0.073(2) 0.0054(16) 0.0004(18) -0.0001(14)
C6 0.120(3) 0.079(2) 0.106(3) -0.014(2) -0.001(2) -0.0001(19)
C7 0.0524(17) 0.0378(16) 0.084(2) 0.0065(14) 0.0117(18) -0.0040(13)
C8 0.0532(17) 0.0348(16) 0.082(2) 0.0061(14) 0.0118(17) 0.0050(13)
O3 0.0575(10) 0.0296(10) 0.1109(14) 0.0039(10) 0.0076(13) 0.0048(8)
C9 0.0509(16) 0.0334(16) 0.078(2) 0.0049(15) 0.0113(16) 0.0047(13)
C10 0.0693(18) 0.0414(17) 0.096(2) 0.0011(17) 0.0238(17) 0.0002(15)
C11 0.0667(19) 0.0367(17) 0.097(2) -0.0016(16) 0.0132(18) -0.0080(15)
C12 0.0576(19) 0.0424(19) 0.096(2) 0.0098(18) 0.0143(17) 0.0020(16)
O4 0.0928(14) 0.0532(12) 0.1134(17) 0.0003(12) 0.0377(13) -0.0262(11)
C13 0.092(2) 0.0527(19) 0.139(3) -0.001(2) 0.020(2) -0.0272(16)
C14 0.0743(19) 0.0522(19) 0.078(2) 0.0062(17) 0.0244(17) -0.0015(16)
C15 0.072(2) 0.0381(17) 0.084(2) -0.0020(16) 0.0090(18) -0.0034(15)
C16 0.0582(17) 0.0392(17) 0.068(2) 0.0029(14) 0.0047(16) 0.0018(14)
C17 0.076(2) 0.0379(17) 0.106(3) -0.0015(16) -0.014(2) 0.0006(15)
C18 0.077(2) 0.0360(18) 0.129(3) 0.0041(18) -0.020(2) 0.0050(15)
C19 0.0583(18) 0.059(2) 0.085(2) -0.0035(17) -0.0014(18) -0.0002(16)
O5 0.0812(13) 0.0457(12) 0.1020(16) -0.0056(11) -0.0099(13) 0.0008(10)
C20 0.103(2) 0.055(2) 0.114(3) -0.0214(18) -0.016(2) -0.0041(17)
C21 0.085(2) 0.0335(17) 0.104(2) -0.0034(16) -0.017(2) 0.0051(15)
C22 0.081(2) 0.0334(17) 0.094(2) 0.0028(15) -0.0126(19) 0.0088(15)

loop_
_atom_type_symbol
_atom_type_description
_atom_type_scat_dispersion_real
_atom_type_scat_dispersion_imag
_atom_type_scat_source
C C 0.0033 0.0016 'International Tables Vol C Tables 4.2.6.8 and 6.1.1.4'
H H 0.0000 0.0000 'International Tables Vol C Tables 4.2.6.8 and 6.1.1.4'
N N 0.0061 0.0033 'International Tables Vol C Tables 4.2.6.8 and 6.1.1.4'
O O 0.0106 0.0060 'International Tables Vol C Tables 4.2.6.8 and 6.1.1.4'

loop_
_geom_angle_atom_site_label_1
_geom_angle_atom_site_label_2
_geom_angle_atom_site_label_3
_geom_angle
C2 N1 C1 117.3(2)
C2 N1 C7 122.5(2)
C1 N1 C7 120.2(2)
N1 C1 H1 109.5
N1 C1 H2 109.5
H1 C1 H2 109.5
N1 C1 H3 109.5
H1 C1 H3 109.5
H2 C1 H3 109.5
O1 C2 N1 122.2(3)
O1 C2 N2 119.5(3)
N1 C2 N2 118.3(3)
C2 N2 C4 124.3(2)
C2 N2 C3 119.1(2)
C4 N2 C3 116.5(2)
N2 C3 H4 109.5
N2 C3 H5 109.5
H4 C3 H5 109.5
N2 C3 H6 109.5
H4 C3 H6 109.5
H5 C3 H6 109.5
O2 C4 N2 121.4(3)
O2 C4 C5 122.8(3)
N2 C4 C5 115.7(3)
C7 C5 C4 113.3(2)
C7 C5 C6 112.3(2)
C4 C5 C6 106.6(2)
C7 C5 H7 108.2
C4 C5 H7 108.2
C6 C5 H7 108.2
C5 C6 H8 109.5
C5 C6 H9 109.5
H8 C6 H9 109.5
C5 C6 H10 109.5
H8 C6 H10 109.5
H9 C6 H10 109.5
N1 C7 C5 109.2(2)
N1 C7 C8 111.4(2)
C5 C7 C8 115.0(2)
N1 C7 H11 106.9
C5 C7 H11 106.9
C8 C7 H11 106.9
O3 C8 C16 106.9(2)
O3 C8 C9 109.5(2)
C16 C8 C9 110.2(2)
O3 C8 C7 106.4(2)
C16 C8 C7 112.00(19)
C9 C8 C7 111.7(2)
C8 O3 H12 109.5
C15 C9 C10 117.4(2)
C15 C9 C8 118.7(2)
C10 C9 C8 123.9(3)
C11 C10 C9 120.8(3)
C11 C10 H13 119.6
C9 C10 H13 119.6
C12 C11 C10 120.6(3)
C12 C11 H14 119.7
C10 C11 H14 119.7
O4 C12 C11 125.6(3)
O4 C12 C14 114.7(3)
C11 C12 C14 119.7(3)
C12 O4 C13 117.9(2)
O4 C13 H15 109.5
O4 C13 H16 109.5
H15 C13 H16 109.5
O4 C13 H17 109.5
H15 C13 H17 109.5
H16 C13 H17 109.5
C15 C14 C12 119.1(3)
C15 C14 H18 120.5
C12 C14 H18 120.5
C14 C15 C9 122.3(2)
C14 C15 H19 118.8
C9 C15 H19 118.8
C22 C16 C17 115.8(3)
C22 C16 C8 121.0(2)
C17 C16 C8 123.1(2)
C18 C17 C16 121.2(2)
C18 C17 H20 119.4
C16 C17 H20 119.4
C17 C18 C19 121.8(3)
C17 C18 H21 119.1
C19 C18 H21 119.1
O5 C19 C21 124.4(3)
O5 C19 C18 117.3(3)
C21 C19 C18 118.3(3)
C19 O5 C20 118.5(2)
O5 C20 H22 109.5
O5 C20 H23 109.5
H22 C20 H23 109.5
O5 C20 H24 109.5
H22 C20 H24 109.5
H23 C20 H24 109.5
C22 C21 C19 119.7(2)
C22 C21 H25 120.2
C19 C21 H25 120.2
C21 C22 C16 123.2(2)
C21 C22 H26 118.4
C16 C22 H26 118.4

loop_
_geom_bond_atom_site_label_1
_geom_bond_atom_site_label_2
_geom_bond_distance
N1 C2 1.360(3)
N1 C1 1.438(3)
N1 C7 1.466(3)
C1 H1 0.9600
C1 H2 0.9600
C1 H3 0.9600
C2 O1 1.221(3)
C2 N2 1.371(3)
N2 C4 1.385(3)
N2 C3 1.465(3)
C3 H4 0.9600
C3 H5 0.9600
C3 H6 0.9600
C4 O2 1.199(3)
C4 C5 1.509(3)
C5 C7 1.501(3)
C5 C6 1.557(3)
C5 H7 0.9800
C6 H8 0.9600
C6 H9 0.9600
C6 H10 0.9600
C7 C8 1.580(3)
C7 H11 0.9800
C8 O3 1.451(2)
C8 C16 1.500(3)
C8 C9 1.542(3)
O3 H12 0.8200
C9 C15 1.387(3)
C9 C10 1.404(3)
C10 C11 1.386(3)
C10 H13 0.9300
C11 C12 1.376(3)
C11 H14 0.9300
C12 O4 1.363(3)
C12 C14 1.398(3)
O4 C13 1.430(3)
C13 H15 0.9600
C13 H16 0.9600
C13 H17 0.9600
C14 C15 1.384(3)
C14 H18 0.9300
C15 H19 0.9300
C16 C22 1.380(3)
C16 C17 1.401(3)
C17 C18 1.353(3)
C17 H20 0.9300
C18 C19 1.376(3)
C18 H21 0.9300
C19 O5 1.368(3)
C19 C21 1.373(3)
O5 C20 1.437(3)
C20 H22 0.9600
C20 H23 0.9600
C20 H24 0.9600
C21 C22 1.369(3)
C21 H25 0.9300
C22 H26 0.9300

loop_
_geom_torsion_atom_site_label_1
_geom_torsion_atom_site_label_2
_geom_torsion_atom_site_label_3
_geom_torsion_atom_site_label_4
_geom_torsion
C1 N1 C2 O1 10.3(4)
C7 N1 C2 O1 -172.3(3)
C1 N1 C2 N2 -166.8(2)
C7 N1 C2 N2 10.6(4)
O1 C2 N2 C4 -169.5(3)
N1 C2 N2 C4 7.7(4)
O1 C2 N2 C3 7.7(4)
N1 C2 N2 C3 -175.0(2)
C2 N2 C4 O2 -177.9(3)
C3 N2 C4 O2 4.7(4)
C2 N2 C4 C5 4.4(4)
C3 N2 C4 C5 -173.0(2)
O2 C4 C5 C7 149.9(3)
N2 C4 C5 C7 -32.5(3)
O2 C4 C5 C6 -86.2(3)
N2 C4 C5 C6 91.5(3)
C2 N1 C7 C5 -37.4(3)
C1 N1 C7 C5 140.0(2)
C2 N1 C7 C8 90.8(3)
C1 N1 C7 C8 -91.9(3)
C4 C5 C7 N1 46.3(3)
C6 C5 C7 N1 -74.5(3)
C4 C5 C7 C8 -79.8(3)
C6 C5 C7 C8 159.4(2)
N1 C7 C8 O3 -66.6(2)
C5 C7 C8 O3 58.3(2)
N1 C7 C8 C16 49.9(3)
C5 C7 C8 C16 174.8(2)
N1 C7 C8 C9 174.01(19)
C5 C7 C8 C9 -61.0(3)
O3 C8 C9 C15 44.3(3)
C16 C8 C9 C15 -73.1(3)
C7 C8 C9 C15 161.8(2)
O3 C8 C9 C10 -134.6(2)
C16 C8 C9 C10 108.0(3)
C7 C8 C9 C10 -17.1(3)
C15 C9 C10 C11 -1.3(4)
C8 C9 C10 C11 177.6(2)
C9 C10 C11 C12 -0.4(4)
C10 C11 C12 O4 -178.1(2)
C10 C11 C12 C14 2.9(4)
C11 C12 O4 C13 4.5(4)
C14 C12 O4 C13 -176.4(2)
O4 C12 C14 C15 177.3(2)
C11 C12 C14 C15 -3.5(4)
C12 C14 C15 C9 1.8(4)
C10 C9 C15 C14 0.6(4)
C8 C9 C15 C14 -178.3(2)
O3 C8 C16 C22 25.5(3)
C9 C8 C16 C22 144.4(2)
C7 C8 C16 C22 -90.7(3)
O3 C8 C16 C17 -156.6(2)
C9 C8 C16 C17 -37.7(3)
C7 C8 C16 C17 87.2(3)
C22 C16 C17 C18 0.4(4)
C8 C16 C17 C18 -177.5(2)
C16 C17 C18 C19 -1.4(4)
C17 C18 C19 O5 -178.4(2)
C17 C18 C19 C21 2.2(4)
C21 C19 O5 C20 -8.3(4)
C18 C19 O5 C20 172.4(2)
O5 C19 C21 C22 178.6(2)
C18 C19 C21 C22 -2.0(4)
C19 C21 C22 C16 1.2(4)
C17 C16 C22 C21 -0.4(4)
C8 C16 C22 C21 177.7(3)
